data_4070839
loop_
_publ_author_name
'Arteaga-M\"uller, Roc\'io'
'S\'anchez-Nieves, Javier'
'Ramos, Javier'
'Royo, Pascual'
'Mosquera, Marta E. G.'

_publ_section_title
;
 Isolobal Zwitterionic Niobium and Tantalum Imido and Zirconium
 Monocyclopentadienyl Complexes: Theoretical and Methyl Methacrylate
 Polymerization Studies
;
_journal_issue 7
_journal_name_full Organometallics
_journal_page_first 1417
_journal_paper_doi 10.1021/om701068h
_journal_volume 27
_journal_year 2008
_chemical_absolute_configuration unk
_chemical_compound_source 'synthesis as described'
_chemical_formula_moiety 'C25 H30 N1 Nb1'
_chemical_formula_sum 'C25 H30 N Nb'
_chemical_formula_weight 437.41
_chemical_name_systematic
;
 ?
;
_space_group_IT_number 159
_symmetry_cell_setting trigonal
_symmetry_Int_Tables_number 159
_symmetry_space_group_name_Hall 'P 3 -2c'
_symmetry_space_group_name_H-M 'P 3 1 c'
_atom_sites_solution_hydrogens geom
_atom_sites_solution_primary direct
_atom_sites_solution_secondary difmap
_audit_creation_method SHELXL-97
_cell_angle_alpha 90.00
_cell_angle_beta 90.00
_cell_angle_gamma 120.00
_cell_formula_units_Z 2
_cell_length_a 11.2683(13)
_cell_length_b 11.2683(14)
_cell_length_c 10.2514(11)
_cell_measurement_reflns_used 41
_cell_measurement_temperature 200(2)
_cell_measurement_theta_max 19.488
_cell_measurement_theta_min 4.451
_cell_volume 1127.3(2)
_computing_cell_refinement 'Dirax/lsq (Duisenberg & Schreurs, 1989-2000)'
_computing_data_collection 'Collect (Nonius BV, 1997-2000)'
_computing_data_reduction 'EvalCCD (Duisenberg & Schreurs 1990-2000)'
_computing_molecular_graphics 'Ortep-3 for Windows (Farrugia, 1997)'
_computing_publication_material 'WinGX publication routines (Farrugia, 1999)'
_computing_structure_refinement 'SHELXL-97 (Sheldrick, 1997)'
_computing_structure_solution 'SHELXS-86 (Sheldrick, 1986)'
_diffrn_ambient_temperature 200(2)
_diffrn_measured_fraction_theta_full 0.998
_diffrn_measured_fraction_theta_max 0.998
_diffrn_radiation_monochromator graphite
_diffrn_radiation_source 'fine-focus sealed tube'
_diffrn_radiation_type MoK\a
_diffrn_radiation_wavelength 0.71073
_diffrn_reflns_av_R_equivalents 0.0868
_diffrn_reflns_av_sigmaI/netI 0.0507
_diffrn_reflns_limit_h_max 14
_diffrn_reflns_limit_h_min -14
_diffrn_reflns_limit_k_max 14
_diffrn_reflns_limit_k_min -14
_diffrn_reflns_limit_l_max 13
_diffrn_reflns_limit_l_min -13
_diffrn_reflns_number 24889
_diffrn_reflns_theta_full 27.49
_diffrn_reflns_theta_max 27.49
_diffrn_reflns_theta_min 3.62
_exptl_absorpt_coefficient_mu 0.542
_exptl_absorpt_correction_T_max 0.918
_exptl_absorpt_correction_T_min 0.749
_exptl_absorpt_correction_type multi-scan
_exptl_absorpt_process_details
;
 R.H. Blessing, Acta Cryst. (1995), A51, 33-38
;
_exptl_crystal_colour yellow
_exptl_crystal_density_diffrn 1.289
_exptl_crystal_density_method 'not measured'
_exptl_crystal_description prism
_exptl_crystal_F_000 456
_exptl_crystal_size_max 0.217
_exptl_crystal_size_mid 0.185
_exptl_crystal_size_min 0.159
_refine_diff_density_max 0.190
_refine_diff_density_min -0.284
_refine_diff_density_rms 0.048
_refine_ls_abs_structure_details 'Flack H D (1983), Acta Cryst. A39, 876-881'
_refine_ls_abs_structure_Flack -0.05(5)
_refine_ls_extinction_method none
_refine_ls_goodness_of_fit_ref 0.999
_refine_ls_hydrogen_treatment constr
_refine_ls_matrix_type full
_refine_ls_number_parameters 82
_refine_ls_number_reflns 1724
_refine_ls_number_restraints 1
_refine_ls_restrained_S_all 0.999
_refine_ls_R_factor_all 0.0497
_refine_ls_R_factor_gt 0.0327
_refine_ls_shift/su_max 0.000
_refine_ls_shift/su_mean 0.000
_refine_ls_structure_factor_coef Fsqd
_refine_ls_weighting_details 'calc w=1/[\s^2^(Fo^2^)+(0.0254P)^2^+0.0000P] where P=(Fo^2^+2Fc^2^)/3'
_refine_ls_weighting_scheme calc
_refine_ls_wR_factor_gt 0.0557
_refine_ls_wR_factor_ref 0.0593
_reflns_number_gt 1427
_reflns_number_total 1724
_reflns_threshold_expression >2sigma(I)
_cod_data_source_file om701068h-file001.cif
_cod_data_source_block 3a
_cod_database_code 4070839

loop_
_symmetry_equiv_pos_as_xyz
'x, y, z'
'-y, x-y, z'
'-x+y, -x, z'
'y, x, z+1/2'
'x-y, -y, z+1/2'
'-x, -x+y, z+1/2'

loop_
_atom_site_label
_atom_site_type_symbol
_atom_site_fract_x
_atom_site_fract_y
_atom_site_fract_z
_atom_site_U_iso_or_equiv
_atom_site_adp_type
_atom_site_occupancy
_atom_site_symmetry_multiplicity
_atom_site_calc_flag
_atom_site_refinement_flags
Nb1 Nb 0.3333 0.6667 0.47594(4) 0.03583(12) Uani 1 3 d S
N1 N 0.3333 0.6667 0.3056(4) 0.0393(9) Uani 1 3 d S
C1 C 0.3333 0.6667 0.1622(5) 0.0432(11) Uani 1 3 d S
C2 C 0.4831(4) 0.7409(4) 0.1166(4) 0.0699(10) Uani 1 1 d .
H2A H 0.5273 0.6921 0.1469 0.105 Uiso 1 1 calc R
H2B H 0.5295 0.8323 0.1513 0.105 Uiso 1 1 calc R
H2C H 0.4861 0.7449 0.0230 0.105 Uiso 1 1 calc R
C3 C 0.1196(3) 0.4370(3) 0.5690(3) 0.0430(7) Uani 1 1 d .
C4 C 0.1572(3) 0.4434(3) 0.7016(3) 0.0521(8) Uani 1 1 d .
H4 H 0.1646 0.5146 0.7533 0.063 Uiso 1 1 calc R
C5 C 0.1835(4) 0.3463(4) 0.7568(3) 0.0584(9) Uani 1 1 d .
H5 H 0.2076 0.3528 0.8443 0.070 Uiso 1 1 calc R
C6 C 0.1736(3) 0.2386(3) 0.6808(3) 0.0567(9) Uani 1 1 d .
H6 H 0.1914 0.1736 0.7175 0.068 Uiso 1 1 calc R
C7 C 0.1368(3) 0.2292(3) 0.5499(3) 0.0516(8) Uani 1 1 d .
H7 H 0.1291 0.1571 0.4996 0.062 Uiso 1 1 calc R
C8 C 0.1115(3) 0.3267(3) 0.4938(3) 0.0462(7) Uani 1 1 d .
H8 H 0.0890 0.3199 0.4057 0.055 Uiso 1 1 calc R
C9 C 0.1058(3) 0.5479(4) 0.5074(3) 0.0485(9) Uani 1 1 d .
H9A H 0.0726 0.5923 0.5663 0.058 Uiso 1 1 calc R
H9B H 0.0531 0.5208 0.4272 0.058 Uiso 1 1 calc R

loop_
_atom_site_aniso_label
_atom_site_aniso_U_11
_atom_site_aniso_U_22
_atom_site_aniso_U_33
_atom_site_aniso_U_23
_atom_site_aniso_U_13
_atom_site_aniso_U_12
Nb1 0.03265(13) 0.03265(13) 0.0422(2) 0.000 0.000 0.01632(7)
N1 0.0372(12) 0.0372(12) 0.043(2) 0.000 0.000 0.0186(6)
C1 0.0436(17) 0.0436(17) 0.042(3) 0.000 0.000 0.0218(9)
C2 0.059(2) 0.079(3) 0.068(2) 0.017(2) 0.0227(19) 0.031(2)
C3 0.0288(14) 0.0329(15) 0.0582(18) -0.0028(13) 0.0093(13) 0.0087(12)
C4 0.0517(18) 0.0422(17) 0.0531(19) -0.0045(15) 0.0147(16) 0.0164(15)
C5 0.062(2) 0.056(2) 0.0456(18) 0.0057(16) 0.0083(16) 0.0208(18)
C6 0.054(2) 0.0455(19) 0.069(2) 0.0141(17) 0.0137(17) 0.0235(16)
C7 0.0448(18) 0.0363(16) 0.068(2) -0.0045(15) 0.0094(16) 0.0161(14)
C8 0.0360(15) 0.0381(16) 0.0584(19) -0.0064(15) 0.0017(14) 0.0140(13)
C9 0.0365(14) 0.0392(18) 0.069(3) -0.007(2) 0.0067(14) 0.0181(16)

loop_
_atom_type_symbol
_atom_type_description
_atom_type_scat_dispersion_real
_atom_type_scat_dispersion_imag
_atom_type_scat_source
C C 0.0033 0.0016 'International Tables Vol C Tables 4.2.6.8 and 6.1.1.4'
H H 0.0000 0.0000 'International Tables Vol C Tables 4.2.6.8 and 6.1.1.4'
N N 0.0061 0.0033 'International Tables Vol C Tables 4.2.6.8 and 6.1.1.4'
Nb Nb -2.0727 0.6215 'International Tables Vol C Tables 4.2.6.8 and 6.1.1.4'

loop_
_geom_angle_atom_site_label_1
_geom_angle_atom_site_label_2
_geom_angle_atom_site_label_3
_geom_angle
_geom_angle_site_symmetry_1
_geom_angle_site_symmetry_3
N1 Nb1 C9 98.26(8) . 3_565
N1 Nb1 C9 98.26(8) . .
C9 Nb1 C9 117.97(4) 3_565 .
N1 Nb1 C9 98.26(8) . 2_665
C9 Nb1 C9 117.97(4) 3_565 2_665
C9 Nb1 C9 117.97(4) . 2_665
N1 Nb1 C3 110.85(6) . 3_565
C9 Nb1 C3 33.45(12) 3_565 3_565
C9 Nb1 C3 85.10(13) . 3_565
C9 Nb1 C3 140.02(11) 2_665 3_565
N1 Nb1 C3 110.85(6) . .
C9 Nb1 C3 140.02(11) 3_565 .
C9 Nb1 C3 33.45(12) . .
C9 Nb1 C3 85.10(13) 2_665 .
C3 Nb1 C3 108.06(7) 3_565 .
N1 Nb1 C3 110.85(6) . 2_665
C9 Nb1 C3 85.10(13) 3_565 2_665
C9 Nb1 C3 140.02(11) . 2_665
C9 Nb1 C3 33.45(12) 2_665 2_665
C3 Nb1 C3 108.06(7) 3_565 2_665
C3 Nb1 C3 108.06(7) . 2_665
C1 N1 Nb1 180.000(1) . .
N1 C1 C2 107.7(2) . 2_665
N1 C1 C2 107.7(2) . 3_565
C2 C1 C2 111.2(2) 2_665 3_565
N1 C1 C2 107.7(2) . .
C2 C1 C2 111.2(2) 2_665 .
C2 C1 C2 111.2(2) 3_565 .
C4 C3 C8 116.8(3) . .
C4 C3 C9 121.5(3) . .
C8 C3 C9 121.3(3) . .
C4 C3 Nb1 101.00(18) . .
C8 C3 Nb1 106.51(18) . .
C9 C3 Nb1 56.93(14) . .
C5 C4 C3 121.8(3) . .
C4 C5 C6 120.1(3) . .
C5 C6 C7 119.6(3) . .
C8 C7 C6 120.7(3) . .
C7 C8 C3 121.0(3) . .
C3 C9 Nb1 89.62(17) . .

loop_
_geom_bond_atom_site_label_1
_geom_bond_atom_site_label_2
_geom_bond_distance
_geom_bond_site_symmetry_2
Nb1 N1 1.747(4) .
Nb1 C9 2.245(3) 3_565
Nb1 C9 2.245(3) .
Nb1 C9 2.245(3) 2_665
Nb1 C3 2.679(3) 3_565
Nb1 C3 2.679(3) .
Nb1 C3 2.679(3) 2_665
N1 C1 1.470(6) .
C1 C2 1.534(4) 2_665
C1 C2 1.534(4) 3_565
C1 C2 1.534(4) .
C3 C4 1.416(4) .
C3 C8 1.426(4) .
C3 C9 1.477(5) .
C4 C5 1.389(5) .
C5 C6 1.399(5) .
C6 C7 1.392(4) .
C7 C8 1.390(4) .
